data_7710721
loop_
_publ_author_name
'Li, Ying'
'Xu, Yan-Jun'
'Fan, Ming-Yue'
'Feng, Zhen-Jie'
'Li, Jun-Jun'
'Wu, Xue-Song'
'Sun, Jing'
'Wang, Xinlong'
'Su, Zhong-Min'

_publ_section_title
;
 Three layered cucurbit[6]uril-based metal-organic rotaxane networks
 functionalized by sulfonic groups for proton conduction
;
_journal_name_full 'Dalton Transactions'
_journal_paper_doi 10.1039/D2DT01283A
_journal_year 2022
_chemical_formula_moiety 'C17 H21 Cu N2 O9 S, C18 H18 N12 O6, 4(H2 O)'
_chemical_formula_sum 'C35 H47 Cu N14 O19 S'
_chemical_formula_weight 1063.46
_chemical_name_systematic CUST-712
_space_group_crystal_system monoclinic
_space_group_IT_number 14
_space_group_name_Hall '-P 2yn'
_space_group_name_H-M_alt 'P 1 21/n 1'
_atom_sites_solution_hydrogens mixed
_atom_sites_solution_primary iterative
_audit_creation_date 2022-07-10
_audit_creation_method
;
Olex2 1.2
(compiled 2018.05.29 svn.r3508 for OlexSys, GUI svn.r5506)
;
_audit_update_record
;
2022-07-13 deposited with the CCDC.	2022-07-14 downloaded from the CCDC.
;
_cell_angle_alpha 90
_cell_angle_beta 109.559(2)
_cell_angle_gamma 90
_cell_formula_units_Z 4
_cell_length_a 15.5994(18)
_cell_length_b 16.5057(19)
_cell_length_c 17.149(2)
_cell_measurement_reflns_used 3669
_cell_measurement_temperature 296.15
_cell_measurement_theta_max 22.20
_cell_measurement_theta_min 2.16
_cell_volume 4160.7(8)
_computing_cell_refinement 'SAINT v8.34A (Bruker, 2013)'
_computing_data_collection 'APEX3 Ver. 2016.5-0 (Bruker-AXS, 2016)'
_computing_data_reduction 'SAINT v8.34A (Bruker, 2013)'
_computing_molecular_graphics 'Olex2 (Dolomanov et al., 2009)'
_computing_publication_material 'Olex2 (Dolomanov et al., 2009)'
_computing_structure_refinement 'ShelXL (Sheldrick, 2015)'
_computing_structure_solution 'olex2.solve (Bourhis et al., 2015)'
_diffrn_ambient_temperature 296.15
_diffrn_measured_fraction_theta_full 0.991
_diffrn_measured_fraction_theta_max 0.991
_diffrn_measurement_device_type 'Bruker APEX-II CCD'
_diffrn_measurement_method '\f and \w scans'
_diffrn_radiation_type MoK\a
_diffrn_radiation_wavelength 0.71073
_diffrn_reflns_av_R_equivalents 0.0485
_diffrn_reflns_av_unetI/netI 0.0535
_diffrn_reflns_Laue_measured_fraction_full 0.991
_diffrn_reflns_Laue_measured_fraction_max 0.991
_diffrn_reflns_limit_h_max 18
_diffrn_reflns_limit_h_min -17
_diffrn_reflns_limit_k_max 19
_diffrn_reflns_limit_k_min -18
_diffrn_reflns_limit_l_max 20
_diffrn_reflns_limit_l_min -17
_diffrn_reflns_number 23782
_diffrn_reflns_point_group_measured_fraction_full 0.991
_diffrn_reflns_point_group_measured_fraction_max 0.991
_diffrn_reflns_theta_full 25.102
_diffrn_reflns_theta_max 25.102
_diffrn_reflns_theta_min 1.529
_diffrn_standards_number 0
_exptl_absorpt_coefficient_mu 0.676
_exptl_absorpt_correction_T_max 0.874
_exptl_absorpt_correction_T_min 0.850
_exptl_absorpt_correction_type multi-scan
_exptl_crystal_colour 'clear blue'
_exptl_crystal_colour_lustre clear
_exptl_crystal_colour_primary blue
_exptl_crystal_density_diffrn 1.698
_exptl_crystal_description block
_exptl_crystal_F_000 2208
_exptl_crystal_size_max 0.24
_exptl_crystal_size_mid 0.22
_exptl_crystal_size_min 0.2
_refine_diff_density_max 0.414
_refine_diff_density_min -0.451
_refine_diff_density_rms 0.065
_refine_ls_extinction_method none
_refine_ls_goodness_of_fit_ref 1.040
_refine_ls_hydrogen_treatment mixed
_refine_ls_matrix_type full
_refine_ls_number_parameters 705
_refine_ls_number_reflns 7352
_refine_ls_number_restraints 163
_refine_ls_restrained_S_all 1.029
_refine_ls_R_factor_all 0.0687
_refine_ls_R_factor_gt 0.0449
_refine_ls_shift/su_max 0.001
_refine_ls_shift/su_mean 0.000
_refine_ls_structure_factor_coef Fsqd
_refine_ls_weighting_details 'w=1/[\s^2^(Fo^2^)+(0.0541P)^2^+2.7634P] where P=(Fo^2^+2Fc^2^)/3'
_refine_ls_weighting_scheme calc
_refine_ls_wR_factor_gt 0.1101
_refine_ls_wR_factor_ref 0.1243
_reflns_Friedel_coverage 0.000
_reflns_number_gt 5332
_reflns_number_total 7352
_reflns_threshold_expression 'I > 2\s(I)'
_cod_data_source_file d2dt01283a2.cif
_cod_data_source_block 2
_cod_database_code 7710721
_shelx_shelxl_version_number 2016/4
_shelx_space_group_comment
;
The symmetry employed for this shelxl refinement is uniquely defined
by the following loop, which should always be used as a source of
symmetry information in preference to the above space-group names.
They are only intended as comments.
;
_shelx_estimated_absorpt_t_max 0.877
_shelx_estimated_absorpt_t_min 0.855
_olex2_refinement_description
;
1. Fixed Uiso
 At 1.2 times of:
  All C(H) groups, {H37A,H37B} of C37, {H35B,H35A} of C35, {H36A,H36B} of C36,
   {H1AA,H1AB} of C1A, {H38A,H38B} of C38, {H34C,H34D} of C34A, {H25A,H25B} of
  C25, {H29A,H29B} of C29, {H31A,H31B} of C31, {H23A,H23B} of C23, {H20A,H20B}
  of C20, {H30A,H30B} of C30, {H32A,H32B} of C32, {H34A,H34B} of C34B, All C(H,
  H,H,H) groups, All N(H,H) groups
 At 1.5 times of:
  All O(H,H) groups, {H1BA,H1BB} of C1B
2. Restrained distances
 C1A-C1B
 1.568 with sigma of 0.001
 C1B-H1BB
 0.97 with sigma of 0.001
 C1B-H1BA
 0.97 with sigma of 0.001
 C1A-H1BA
 2.11 with sigma of 0.001
 C1A-H1BB
 2.11 with sigma of 0.001
 C38-H34B
 1.2453 with sigma of 0.0001
 C1B-C1A \\sim C37-C1A
 with sigma of 0.001
 C34A-C28 \\sim C28-C1B_$1 \\sim C38-C28 \\sim C34B-C28
 with sigma of 0.001
 C36-C34B_$1 \\sim C36-C35
 with sigma of 0.001
3. Uiso/Uaniso restraints and constraints
C34B \\sim C34A \\sim C37 \\sim C1A \\sim C1B \\sim C35 \\sim C36 \\sim C38:
within 2A with sigma of 0.01 and sigma for terminal atoms of 0.01
Uanis(C34A) \\sim Ueq, Uanis(C1B) \\sim Ueq: with sigma of 0.001 and sigma for
terminal atoms of 0.002
Uanis(C36) \\sim Ueq: with sigma of 0.001 and sigma for terminal atoms of 0.002
Uanis(C34B) \\sim Ueq, Uanis(C38) \\sim Ueq: with sigma of 0.001 and sigma for
terminal atoms of 0.002
4. Rigid body (RIGU) restrains
 C34A, C28, C37, C1A, C1B
 with sigma for 1-2 distances of 0.001 and sigma for 1-3 distances of 0.001
 C34B, C38, C37, C35, C36, C1B, C1A
 with sigma for 1-2 distances of 0.004 and sigma for 1-3 distances of 0.004
5. Others
 Fixed Sof: H28C(0.5) H28D(0.5) H28A(0.5) H28B(0.5) C34B(0.25) H34A(0.25)
 H34B(0.25) C34A(0.25) H34C(0.25) H34D(0.25) C37(0.25) H37A(0.25) H37B(0.25)
 C1A(0.25) H1AA(0.25) H1AB(0.25) C1B(0.25) H1BA(0.25) H1BB(0.25) C35(0.25)
 H35B(0.25) H35A(0.25) C36(0.25) H36A(0.25) H36B(0.25) C38(0.25) H38A(0.25)
 H38B(0.25)
6.a Riding coordinates:
 C34B(H34A,H34B), C35(H35B,H35A), C36(H36A,H36B)
6.b Free rotating group:
 O13(H13A,H13B), O17(H17A,H17B), O18(H18A,H18B), O19(H19A,H19B)
6.c Rotating group:
 O2(H2A,H2B), O11(H11A,H11B)
6.d Ternary CH refined with riding coordinates:
 C16(H16), C17(H17), C19(H19), C21(H21), C22(H22), C24(H24)
6.e Secondary CH2 refined with riding coordinates:
 N12(H12A,H12B), C20(H20A,H20B), C23(H23A,H23B), C25(H25A,H25B), C28(H28C,
 H28D), C28(H28A,H28B), C29(H29A,H29B), C30(H30A,H30B), C31(H31A,H31B),
 C32(H32A,H32B), C34A(H34C,H34D), C37(H37A,H37B), C1A(H1AA,H1AB), C38(H38A,H38B)
6.f Aromatic/amide H refined with riding coordinates:
 C3(H3), C6(H6), C9(H9), C12(H12), C15(H15), C27(H27), C33(H33)
;
_olex2_submission_special_instructions 'No special instructions were received'

loop_
_space_group_symop_operation_xyz
'x, y, z'
'-x+1/2, y+1/2, -z+1/2'
'-x, -y, -z'
'x-1/2, -y-1/2, z-1/2'

loop_
_atom_site_label
_atom_site_type_symbol
_atom_site_fract_x
_atom_site_fract_y
_atom_site_fract_z
_atom_site_U_iso_or_equiv
_atom_site_adp_type
_atom_site_occupancy
_atom_site_site_symmetry_order
_atom_site_calc_flag
_atom_site_refinement_flags_posn
_atom_site_refinement_flags_adp
_atom_site_refinement_flags_occupancy
_atom_site_disorder_assembly
_atom_site_disorder_group
Cu1 Cu 0.45520(3) 0.26863(3) 0.48516(3) 0.03275(14) Uani 1 1 d . . . . .
S1 S 0.92543(6) 0.50488(6) 0.64917(6) 0.0398(2) Uani 1 1 d . . . . .
O1 O 0.54092(14) 0.33354(14) 0.57408(14) 0.0341(6) Uani 1 1 d . . . . .
O2 O 0.37231(16) 0.36143(14) 0.44491(15) 0.0414(6) Uani 1 1 d . . . . .
H2A H 0.348356 0.376405 0.481830 0.062 Uiso 1 1 d GR . . . .
H2B H 0.325121 0.346808 0.403149 0.062 Uiso 1 1 d GR . . . .
O3 O 1.20828(15) 0.16977(15) 0.68584(16) 0.0415(6) Uani 1 1 d . . . . .
O4 O 1.16922(16) 0.05101(16) 0.33657(16) 0.0442(6) Uani 1 1 d . . . . .
O5 O 0.90474(16) 0.29094(16) 0.87958(15) 0.0428(6) Uani 1 1 d . . . . .
O6 O 0.77460(16) 0.22459(16) 0.82219(16) 0.0461(7) Uani 1 1 d . . . . .
O7 O 1.17918(16) 0.21494(16) 0.48189(16) 0.0450(7) Uani 1 1 d . . . . .
O8 O 0.76250(16) 0.02170(16) 0.25557(16) 0.0457(7) Uani 1 1 d . . . . .
O9 O 0.80324(17) 0.13961(16) 0.61287(17) 0.0480(7) Uani 1 1 d . . . . .
O10 O 0.77145(16) 0.17331(16) 0.40642(17) 0.0501(7) Uani 1 1 d . . . . .
N1 N 0.53132(17) 0.17133(17) 0.53384(17) 0.0326(7) Uani 1 1 d . . . . .
O11 O 0.36210(17) 0.23320(17) 0.56410(19) 0.0553(8) Uani 1 1 d . . . . .
H11A H 0.375182 0.184485 0.585081 0.083 Uiso 1 1 d GR . . . .
H11B H 0.305266 0.228657 0.531964 0.083 Uiso 1 1 d GR . . . .
N2 N 1.03926(18) 0.22413(17) 0.37985(18) 0.0346(7) Uani 1 1 d . . . . .
O12 O 0.88508(19) 0.58303(16) 0.6275(2) 0.0604(8) Uani 1 1 d . . . . .
N3 N 0.87461(19) 0.10963(18) 0.24888(19) 0.0391(7) Uani 1 1 d . . . . .
N4 N 1.05544(19) 0.27477(18) 0.50348(19) 0.0382(7) Uani 1 1 d . . . . .
O13 O 1.11879(18) 0.62574(18) 0.80843(19) 0.0541(7) Uani 1 1 d . . . . .
H13A H 1.082946 0.587741 0.784508 0.081 Uiso 1 1 d G . . . .
H13B H 1.165428 0.618943 0.794141 0.081 Uiso 1 1 d G . . . .
O14 O 0.9503(2) 0.46571(18) 0.5849(2) 0.0651(9) Uani 1 1 d . . . . .
N5 N 1.10124(19) 0.15751(18) 0.75085(19) 0.0396(7) Uani 1 1 d . . . . .
N6 N 1.03719(19) 0.12284(18) 0.27647(18) 0.0381(7) Uani 1 1 d . . . . .
N7 N 0.89290(19) 0.25527(17) 0.4737(2) 0.0377(7) Uani 1 1 d . . . . .
N8 N 0.87512(19) 0.21651(19) 0.34576(19) 0.0405(7) Uani 1 1 d . . . . .
N9 N 0.87731(19) -0.01711(19) 0.20684(18) 0.0399(7) Uani 1 1 d . . . . .
O15 O 0.59825(18) 0.3725(2) 0.47833(16) 0.0693(10) Uani 1 1 d . . . . .
N10 N 0.9137(2) 0.23360(18) 0.6183(2) 0.0405(7) Uani 1 1 d . . . . .
N11 N 1.0773(2) 0.24541(18) 0.6475(2) 0.0407(8) Uani 1 1 d . . . . .
N12 N 0.74958(19) 0.01795(19) 0.4973(2) 0.0444(8) Uani 1 1 d . . . . .
H12A H 0.751576 0.070144 0.484931 0.053 Uiso 1 1 calc R . . . .
H12B H 0.779320 0.012372 0.551196 0.053 Uiso 1 1 calc R . . . .
N13 N 0.9376(2) 0.14740(19) 0.7226(2) 0.0421(8) Uani 1 1 d . . . . .
N14 N 1.0423(2) -0.00535(19) 0.24000(19) 0.0415(8) Uani 1 1 d . . . . .
O16 O 1.00191(18) 0.5063(2) 0.72606(19) 0.0675(9) Uani 1 1 d . . . . .
O17 O 0.2569(2) 0.4077(2) 0.5360(2) 0.0733(9) Uani 1 1 d . . . . .
H17A H 0.239192 0.444849 0.561455 0.110 Uiso 1 1 d G . . . .
H17B H 0.211824 0.399735 0.492217 0.110 Uiso 1 1 d G . . . .
C1 C 0.8049(2) 0.3362(2) 0.74979(19) 0.0278(7) Uani 1 1 d . . . . .
C2 C 0.8288(2) 0.2793(2) 0.8223(2) 0.0307(8) Uani 1 1 d . . . . .
C3 C 0.7195(2) 0.3300(2) 0.6890(2) 0.0305(8) Uani 1 1 d . . . . .
H3 H 0.678142 0.292459 0.695891 0.037 Uiso 1 1 calc R . . . .
C4 C 0.8429(2) 0.44019(19) 0.6684(2) 0.0288(7) Uani 1 1 d . . . . .
C5 C 0.6036(2) 0.3644(2) 0.5506(2) 0.0369(9) Uani 1 1 d . . . . .
C6 C 0.8669(2) 0.39246(19) 0.7391(2) 0.0285(7) Uani 1 1 d . . . . .
H6 H 0.924028 0.397918 0.779195 0.034 Uiso 1 1 calc R . . . .
C7 C 0.6130(2) 0.0502(2) 0.5286(2) 0.0341(8) Uani 1 1 d . . . . .
C8 C 1.1361(2) 0.1881(2) 0.6935(2) 0.0355(8) Uani 1 1 d . . . . .
C9 C 0.7575(2) 0.4332(2) 0.6085(2) 0.0318(8) Uani 1 1 d . . . . .
H9 H 0.742184 0.465442 0.561322 0.038 Uiso 1 1 calc R . . . .
C10 C 0.6945(2) 0.3779(2) 0.6189(2) 0.0292(7) Uani 1 1 d . . . . .
C11 C 1.0990(2) 0.2360(2) 0.4576(2) 0.0353(8) Uani 1 1 d . . . . .
C12 C 0.5616(2) 0.1165(2) 0.4915(2) 0.0354(8) Uani 1 1 d . . . . .
H12 H 0.547337 0.123449 0.434700 0.042 Uiso 1 1 calc R . . . .
C13 C 0.8314(2) 0.0360(2) 0.2395(2) 0.0386(9) Uani 1 1 d . . . . .
C14 C 1.0907(2) 0.0553(2) 0.2894(2) 0.0383(9) Uani 1 1 d . . . . .
C15 C 0.5536(2) 0.1609(2) 0.6157(2) 0.0386(9) Uani 1 1 d . . . . .
H15 H 0.533833 0.199063 0.645760 0.046 Uiso 1 1 calc R . . . .
C16 C 0.9549(2) 0.2674(2) 0.3676(2) 0.0397(9) Uani 1 1 d . . . . .
H16 H 0.947363 0.312184 0.328263 0.048 Uiso 1 1 calc R . . . .
C17 C 0.9646(2) 0.2986(2) 0.4548(2) 0.0375(9) Uani 1 1 d . . . . .
H17 H 0.956375 0.357432 0.455430 0.045 Uiso 1 1 calc R . . . .
C18 C 0.8396(2) 0.2112(2) 0.4082(2) 0.0377(9) Uani 1 1 d . . . . .
C19 C 0.9486(2) 0.1099(2) 0.2147(2) 0.0396(9) Uani 1 1 d . . . . .
H19 H 0.936896 0.147336 0.167989 0.047 Uiso 1 1 calc R . . . .
C20 C 0.8493(2) -0.1000(2) 0.1867(2) 0.0433(9) Uani 1 1 d . . . . .
H20A H 0.857479 -0.113997 0.134742 0.052 Uiso 1 1 calc R . . . .
H20B H 0.784953 -0.104542 0.178955 0.052 Uiso 1 1 calc R . . . .
C21 C 1.0176(2) 0.1977(2) 0.7483(2) 0.0398(9) Uani 1 1 d . . . . .
H21 H 1.024324 0.225477 0.800504 0.048 Uiso 1 1 calc R . . . .
C22 C 0.9521(2) 0.0210(2) 0.1883(2) 0.0405(9) Uani 1 1 d . . . . .
H22 H 0.944486 0.016852 0.129308 0.049 Uiso 1 1 calc R . . . .
C23 C 0.8320(2) 0.1822(2) 0.2645(2) 0.0440(9) Uani 1 1 d . . . . .
H23A H 0.769058 0.170207 0.257766 0.053 Uiso 1 1 calc R . . . .
H23B H 0.832175 0.222415 0.223293 0.053 Uiso 1 1 calc R . . . .
C24 C 1.0009(2) 0.2587(2) 0.6758(2) 0.0395(9) Uani 1 1 d . . . . .
H24 H 0.999039 0.314669 0.694276 0.047 Uiso 1 1 calc R . . . .
C25 C 1.0704(2) 0.2005(2) 0.3122(2) 0.0408(9) Uani 1 1 d . . . . .
H25A H 1.051362 0.241414 0.269155 0.049 Uiso 1 1 calc R . . . .
H25B H 1.136420 0.199336 0.332225 0.049 Uiso 1 1 calc R . . . .
C26 C 0.8773(2) 0.1698(2) 0.6479(3) 0.0410(9) Uani 1 1 d . . . . .
O18 O 1.1056(2) 0.3800(3) 0.8126(3) 0.0944(12) Uani 1 1 d . . . . .
H18A H 1.162745 0.372200 0.828666 0.142 Uiso 1 1 d G . . . .
H18B H 1.097215 0.421502 0.781705 0.142 Uiso 1 1 d G . . . .
C27 C 0.6333(2) 0.0403(2) 0.6130(3) 0.0449(10) Uani 1 1 d . . . . .
H27 H 0.666420 -0.004534 0.639650 0.054 Uiso 1 1 calc R . . . .
C28 C 0.7982(2) -0.0287(2) 0.4517(2) 0.0417(9) Uani 1 1 d D U . . .
H28C H 0.759969 -0.030024 0.394004 0.050 Uiso 0.5 1 calc R . P A 2
H28D H 0.803687 -0.084023 0.471889 0.050 Uiso 0.5 1 calc R . P A 2
H28A H 0.769227 -0.022012 0.392498 0.050 Uiso 0.5 1 calc R . P B -2
H28B H 0.799102 -0.085878 0.465040 0.050 Uiso 0.5 1 calc R . P B -2
C29 C 1.0991(2) 0.2974(2) 0.5891(2) 0.0413(9) Uani 1 1 d . . . . .
H29A H 1.164481 0.296897 0.601337 0.050 Uiso 1 1 calc R . . . .
H29B H 1.081560 0.352413 0.596776 0.050 Uiso 1 1 calc R . . . .
C30 C 0.6530(2) -0.0049(2) 0.4807(3) 0.0421(9) Uani 1 1 d . . . . .
H30A H 0.649381 -0.060676 0.497236 0.051 Uiso 1 1 calc R . . . .
H30B H 0.619352 -0.000267 0.422012 0.051 Uiso 1 1 calc R . . . .
C31 C 0.8650(2) 0.2758(2) 0.5438(3) 0.0433(10) Uani 1 1 d . . . . .
H31A H 0.873045 0.333560 0.553872 0.052 Uiso 1 1 calc R . . . .
H31B H 0.800630 0.264033 0.529713 0.052 Uiso 1 1 calc R . . . .
C32 C 1.0816(3) -0.0823(2) 0.2296(3) 0.0459(10) Uani 1 1 d . . . . .
H32A H 1.058686 -0.097096 0.171477 0.055 Uiso 1 1 calc R . . . .
H32B H 1.147036 -0.076022 0.245214 0.055 Uiso 1 1 calc R . . . .
C33 C 0.6043(2) 0.0967(2) 0.6572(2) 0.0451(10) Uani 1 1 d . . . . .
H33 H 0.618688 0.091578 0.714144 0.054 Uiso 1 1 calc R . . . .
O19 O 0.6453(3) -0.0195(3) 0.0920(3) 0.1109(14) Uani 1 1 d . . . . .
H19A H 0.624558 -0.034543 0.129597 0.166 Uiso 1 1 d G . . . .
H19B H 0.598289 -0.008627 0.050746 0.166 Uiso 1 1 d G . . . .
C34B C 0.8935(3) -0.0004(4) 0.4553(2) 0.036(2) Uani 0.25 1 d D U P C 2
H34A H 0.918454 0.024470 0.509420 0.044 Uiso 0.25 1 d R . P C -2
H34B H 0.883314 0.040850 0.412850 0.044 Uiso 0.25 1 d DR . P C -2
C34A C 0.8985(4) -0.0075(10) 0.4980(10) 0.0323(17) Uani 0.25 1 d D U P C -1
H34C H 0.916482 -0.025349 0.555125 0.039 Uiso 0.25 1 calc R . P C -1
H34D H 0.908101 0.050505 0.497161 0.039 Uiso 0.25 1 calc R . P C -1
C37 C 0.9538(8) -0.0524(14) 0.4518(14) 0.035(2) Uani 0.25 1 d D U P C -1
H37A H 0.942720 -0.027656 0.398010 0.042 Uiso 0.25 1 calc R . P C -1
H37B H 0.934317 -0.108448 0.443309 0.042 Uiso 0.25 1 calc R . P C -1
C1A C 1.0579(7) -0.0486(5) 0.5028(9) 0.038(2) Uani 0.25 1 d D U P C -1
H1AA H 1.090509 -0.083782 0.477076 0.045 Uiso 0.25 1 calc R . P C -1
H1AB H 1.067613 -0.068924 0.558211 0.045 Uiso 0.25 1 calc R . P C -1
C1B C 1.0981(3) 0.0391(5) 0.5090(8) 0.036(3) Uani 0.25 1 d D U P C -1
H1BA H 1.079(4) 0.0645(16) 0.4549(11) 0.054 Uiso 0.25 1 d DR . P D -1
H1BB H 1.062(2) 0.0765(8) 0.529(3) 0.054 Uiso 0.25 1 d DR . P E -1
C35 C 0.9512(9) 0.0015(8) 0.5422(9) 0.030(2) Uani 0.25 1 d D U P C -2
H35B H 0.926145 0.018146 0.584367 0.036 Uiso 0.25 1 d R . P C 1
H35A H 0.970005 -0.054784 0.550907 0.036 Uiso 0.25 1 d R . P C 1
C36 C 1.0420(11) 0.0378(14) 0.5541(15) 0.035(3) Uani 0.25 1 d D U P C -2
H36A H 1.025866 0.079773 0.512187 0.042 Uiso 0.25 1 d R . P C -2
H36B H 1.060376 0.062483 0.608597 0.042 Uiso 0.25 1 d R . P C -2
C38 C 0.8954(3) 0.0061(4) 0.4801(2) 0.035(3) Uani 0.25 1 d D U P C -2
H38A H 0.922226 -0.014838 0.440716 0.042 Uiso 0.25 1 calc R . P C -2
H38B H 0.887430 0.063743 0.469229 0.042 Uiso 0.25 1 calc R . P C -2

loop_
_atom_site_aniso_label
_atom_site_aniso_U_11
_atom_site_aniso_U_22
_atom_site_aniso_U_33
_atom_site_aniso_U_23
_atom_site_aniso_U_13
_atom_site_aniso_U_12
Cu1 0.0253(2) 0.0417(3) 0.0241(2) -0.00351(19) -0.00119(17) 0.00475(18)
S1 0.0350(5) 0.0375(5) 0.0470(6) -0.0049(4) 0.0138(4) -0.0074(4)
O1 0.0237(12) 0.0486(15) 0.0244(12) 0.0004(11) 0.0007(10) -0.0056(10)
O2 0.0343(13) 0.0465(15) 0.0340(14) -0.0034(12) -0.0007(11) 0.0059(11)
O3 0.0285(13) 0.0475(15) 0.0506(16) -0.0054(13) 0.0158(12) -0.0029(11)
O4 0.0296(14) 0.0573(17) 0.0435(16) 0.0016(13) 0.0095(12) 0.0018(12)
O5 0.0313(13) 0.0564(16) 0.0277(13) 0.0086(12) -0.0073(11) -0.0118(12)
O6 0.0294(14) 0.0614(17) 0.0380(15) 0.0151(13) -0.0015(12) -0.0105(12)
O7 0.0250(14) 0.0586(17) 0.0480(16) 0.0004(13) 0.0078(12) -0.0008(12)
O8 0.0341(14) 0.0597(17) 0.0444(16) -0.0023(13) 0.0147(13) -0.0029(12)
O9 0.0355(15) 0.0527(17) 0.0570(18) -0.0153(14) 0.0172(13) -0.0086(12)
O10 0.0318(14) 0.0577(17) 0.0595(18) -0.0142(14) 0.0133(13) -0.0095(13)
N1 0.0257(15) 0.0419(17) 0.0249(15) -0.0038(13) 0.0015(12) 0.0068(12)
O11 0.0287(14) 0.0636(19) 0.067(2) 0.0105(16) 0.0080(14) 0.0016(13)
N2 0.0281(15) 0.0365(16) 0.0363(17) 0.0030(14) 0.0070(14) -0.0006(13)
O12 0.0603(18) 0.0370(15) 0.085(2) 0.0089(15) 0.0258(17) -0.0036(13)
N3 0.0301(16) 0.0459(19) 0.0381(18) 0.0036(15) 0.0072(14) 0.0018(14)
N4 0.0295(16) 0.0406(18) 0.0416(18) -0.0017(15) 0.0081(14) -0.0012(13)
O13 0.0386(16) 0.065(2) 0.0565(19) 0.0021(15) 0.0125(15) -0.0106(14)
O14 0.072(2) 0.0642(19) 0.077(2) -0.0180(17) 0.0498(18) -0.0163(16)
N5 0.0352(17) 0.0467(19) 0.0402(18) -0.0071(15) 0.0170(15) -0.0012(14)
N6 0.0337(17) 0.0468(19) 0.0318(17) 0.0017(14) 0.0083(14) -0.0004(14)
N7 0.0296(16) 0.0357(17) 0.0472(19) -0.0076(14) 0.0121(14) -0.0019(13)
N8 0.0279(16) 0.0490(19) 0.0383(18) 0.0006(15) 0.0028(14) -0.0003(14)
N9 0.0338(17) 0.053(2) 0.0332(17) -0.0007(15) 0.0115(14) -0.0034(14)
O15 0.0426(17) 0.133(3) 0.0261(15) 0.0111(17) 0.0028(13) -0.0192(17)
N10 0.0342(17) 0.0417(18) 0.0442(19) -0.0113(15) 0.0112(15) -0.0049(14)
N11 0.0341(17) 0.0428(18) 0.048(2) -0.0033(15) 0.0178(15) 0.0020(14)
N12 0.0306(16) 0.0501(19) 0.053(2) -0.0157(16) 0.0143(15) -0.0039(14)
N13 0.0358(17) 0.0500(19) 0.044(2) -0.0102(16) 0.0173(16) -0.0072(14)
N14 0.0354(17) 0.052(2) 0.0385(18) -0.0060(16) 0.0136(15) -0.0024(15)
O16 0.0413(16) 0.084(2) 0.062(2) 0.0053(17) -0.0032(15) -0.0254(15)
O17 0.085(2) 0.070(2) 0.068(2) 0.0011(18) 0.0302(19) -0.0022(19)
C1 0.0235(17) 0.0359(19) 0.0228(17) -0.0035(15) 0.0060(14) 0.0004(14)
C2 0.0218(17) 0.044(2) 0.0231(17) -0.0019(15) 0.0038(14) 0.0011(15)
C3 0.0218(17) 0.043(2) 0.0261(18) -0.0034(16) 0.0074(14) -0.0014(14)
C4 0.0267(18) 0.0303(18) 0.0288(18) -0.0053(15) 0.0086(15) -0.0015(14)
C5 0.0260(18) 0.066(3) 0.0155(18) 0.0005(17) 0.0026(15) -0.0124(17)
C6 0.0241(17) 0.0355(19) 0.0233(17) -0.0058(15) 0.0044(14) 0.0005(14)
C7 0.0196(17) 0.0352(19) 0.045(2) -0.0036(17) 0.0082(16) -0.0025(14)
C8 0.0308(19) 0.037(2) 0.037(2) -0.0189(17) 0.0088(17) -0.0107(16)
C9 0.0287(18) 0.039(2) 0.0276(18) 0.0039(16) 0.0094(15) 0.0060(15)
C10 0.0230(17) 0.042(2) 0.0214(17) -0.0006(15) 0.0053(14) 0.0001(14)
C11 0.033(2) 0.0289(19) 0.043(2) 0.0037(16) 0.0100(17) -0.0066(15)
C12 0.0251(18) 0.048(2) 0.0288(19) -0.0068(17) 0.0028(15) 0.0020(16)
C13 0.031(2) 0.057(2) 0.0206(18) 0.0060(17) -0.0009(16) 0.0038(18)
C14 0.040(2) 0.053(2) 0.0282(19) 0.0054(18) 0.0189(18) -0.0021(18)
C15 0.0303(19) 0.054(2) 0.031(2) -0.0026(18) 0.0092(16) 0.0063(17)
C16 0.035(2) 0.0311(19) 0.050(2) 0.0141(18) 0.0095(18) 0.0058(16)
C17 0.0325(19) 0.0219(17) 0.053(2) 0.0001(17) 0.0078(18) 0.0007(14)
C18 0.030(2) 0.035(2) 0.043(2) 0.0000(17) 0.0056(17) 0.0084(16)
C19 0.036(2) 0.054(2) 0.0257(19) 0.0102(17) 0.0059(16) 0.0005(17)
C20 0.036(2) 0.062(3) 0.029(2) -0.0088(19) 0.0067(17) -0.0046(18)
C21 0.037(2) 0.048(2) 0.039(2) -0.0197(18) 0.0189(18) -0.0060(17)
C22 0.038(2) 0.061(3) 0.0233(18) 0.0006(17) 0.0104(16) -0.0036(18)
C23 0.032(2) 0.054(2) 0.036(2) 0.0085(19) -0.0020(17) 0.0083(18)
C24 0.034(2) 0.035(2) 0.051(2) -0.0194(18) 0.0170(18) -0.0036(16)
C25 0.037(2) 0.047(2) 0.039(2) 0.0119(18) 0.0134(18) -0.0047(17)
C26 0.036(2) 0.042(2) 0.051(2) -0.0192(19) 0.023(2) -0.0002(18)
O18 0.055(2) 0.126(4) 0.090(3) 0.010(3) 0.007(2) 0.007(2)
C27 0.036(2) 0.049(2) 0.053(3) 0.020(2) 0.0195(19) 0.0109(18)
C28 0.0305(16) 0.048(2) 0.049(2) -0.0036(19) 0.0169(15) 0.0055(15)
C29 0.033(2) 0.037(2) 0.050(2) -0.0092(18) 0.0100(18) -0.0087(16)
C30 0.0262(19) 0.043(2) 0.055(2) -0.0107(19) 0.0112(18) -0.0028(16)
C31 0.0287(19) 0.036(2) 0.065(3) -0.014(2) 0.0150(19) 0.0014(16)
C32 0.041(2) 0.059(3) 0.046(2) -0.010(2) 0.0263(19) -0.0016(19)
C33 0.035(2) 0.069(3) 0.034(2) 0.016(2) 0.0149(18) 0.0128(19)
O19 0.087(3) 0.110(3) 0.108(4) -0.005(3) -0.004(3) -0.015(3)
C34B 0.036(3) 0.037(3) 0.037(3) -0.0001(10) 0.0126(12) 0.0003(10)
C34A 0.0326(18) 0.033(2) 0.032(2) 0.0001(10) 0.0121(10) 0.0010(10)
C37 0.033(2) 0.036(4) 0.040(4) 0.000(4) 0.018(3) 0.001(3)
C1A 0.034(3) 0.036(3) 0.046(5) -0.002(4) 0.017(3) 0.001(3)
C1B 0.035(3) 0.036(3) 0.037(3) 0.0009(19) 0.0129(19) 0.0012(18)
C35 0.031(4) 0.032(4) 0.032(4) -0.001(4) 0.017(3) 0.002(3)
C36 0.035(3) 0.035(3) 0.035(3) -0.0006(19) 0.0130(19) 0.0003(19)
C38 0.035(3) 0.035(3) 0.035(3) -0.0002(10) 0.0124(12) 0.0003(10)

loop_
_atom_type_symbol
_atom_type_description
_atom_type_scat_dispersion_real
_atom_type_scat_dispersion_imag
_atom_type_scat_source
C C 0.0033 0.0016 'International Tables Vol C Tables 4.2.6.8 and 6.1.1.4'
H H 0.0000 0.0000 'International Tables Vol C Tables 4.2.6.8 and 6.1.1.4'
Cu Cu 0.3201 1.2651 'International Tables Vol C Tables 4.2.6.8 and 6.1.1.4'
N N 0.0061 0.0033 'International Tables Vol C Tables 4.2.6.8 and 6.1.1.4'
O O 0.0106 0.0060 'International Tables Vol C Tables 4.2.6.8 and 6.1.1.4'
S S 0.1246 0.1234 'International Tables Vol C Tables 4.2.6.8 and 6.1.1.4'

loop_
_geom_angle_atom_site_label_1
_geom_angle_atom_site_label_2
_geom_angle_atom_site_label_3
_geom_angle
_geom_angle_site_symmetry_1
_geom_angle_site_symmetry_3
_geom_angle_publ_flag
O1 Cu1 O2 92.52(10) . . ?
C34Bb C28 H28C 107.6 . . ?
C34Bb C28 H28D 107.6 . . ?
O1 Cu1 O5 159.44(10) . 4_565 ?
H28Cb C28 H28D 107.0 . . ?
O1 Cu1 N1 87.68(10) . . ?
H28Cb C28 H28A 12.1 . . ?
H28Db C28 H28A 115.8 . . ?
O1 Cu1 O11 94.53(10) . . ?
O2 Cu1 O5 93.00(10) . 4_565 ?
O2 Cu1 N1 173.77(11) . . ?
C34Bb C28 H28A 96.4 . . ?
H28Cb C28 H28B 100.0 . . ?
C34Bb C28 H28B 110.4 . . ?
O2 Cu1 O11 86.34(10) . . ?
O5 Cu1 N1 88.95(10) 4_565 . ?
O5 Cu1 O11 105.58(11) 4_565 . ?
N1 Cu1 O11 87.43(11) . . ?
H28Db C28 H28B 7.0 . . ?
C34Bb C28 C38 16.1(3) . . ?
C34Bb C35 H34A 35.8 . . ?
O12 S1 O14 114.6(2) . . ?
C34Bb C35 C36 112.5(13) . . ?
O12 S1 O16 112.2(2) . . ?
O12 S1 C4 107.78(16) . . ?
O14 S1 O16 110.6(2) . . ?
O14 S1 C4 105.61(16) . . ?
O16 S1 C4 105.42(17) . . ?
C5 O1 Cu1 111.4(2) . . ?
Cu1 O2 H2A 110.9 . . ?
Cu1 O2 H2B 110.3 . . ?
H2A O2 H2B 103.0 . . ?
C2 O5 Cu1 127.7(2) . 4_666 ?
C12 N1 Cu1 125.5(2) . . ?
C15 N1 Cu1 116.7(2) . . ?
C15 N1 C12 117.8(3) . . ?
Cu1 O11 H11A 111.0 . . ?
Cu1 O11 H11B 110.3 . . ?
H11A O11 H11B 103.1 . . ?
C11 N2 C16 111.2(3) . . ?
C11 N2 C25 121.2(3) . . ?
C16 N2 C25 123.1(3) . . ?
C13 N3 C19 112.2(3) . . ?
C13 N3 C23 121.4(3) . . ?
C23 N3 C19 123.3(3) . . ?
C11 N4 C17 112.3(3) . . ?
C11 N4 C29 123.5(3) . . ?
C17 N4 C29 123.8(3) . . ?
H13A O13 H13B 104.6 . . ?
C8 N5 C20 122.2(3) . 3_756 ?
C8 N5 C21 112.2(3) . . ?
C20 N5 C21 125.1(3) 3_756 . ?
C14 N6 C19 112.3(3) . . ?
C14 N6 C25 122.9(3) . . ?
C25 N6 C19 124.2(3) . . ?
C18 N7 C17 112.5(3) . . ?
C18 N7 C31 122.5(3) . . ?
C31 N7 C17 122.5(3) . . ?
C16 N8 C23 124.1(3) . . ?
C18 N8 C16 112.1(3) . . ?
C18 N8 C23 123.5(3) . . ?
C13 N9 C20 123.3(3) . . ?
C13 N9 C22 112.4(3) . . ?
C20 N9 C22 124.1(3) . . ?
C26 N10 C24 112.3(3) . . ?
C26 N10 C31 122.9(3) . . ?
C31 N10 C24 124.5(3) . . ?
C8 N11 C24 112.3(3) . . ?
C8 N11 C29 122.9(3) . . ?
C29 N11 C24 123.7(3) . . ?
H12A N12 H12B 107.4 . . ?
C28 N12 H12A 108.3 . . ?
C28 N12 H12B 108.3 . . ?
C28 N12 C30 115.7(3) . . ?
C30 N12 H12A 108.3 . . ?
C30 N12 H12B 108.3 . . ?
C21 N13 C32 125.4(3) . 3_756 ?
C26 N13 C21 112.7(3) . . ?
C26 N13 C32 121.8(3) . 3_756 ?
C14 N14 C22 112.3(3) . . ?
C14 N14 C32 123.5(3) . . ?
C32 N14 C22 123.4(3) . . ?
H17A O17 H17B 104.5 . . ?
C3 C1 C2 118.8(3) . . ?
C3 C1 C6 118.8(3) . . ?
C6 C1 C2 122.3(3) . . ?
O5 C2 C1 116.8(3) . . ?
O6 C2 O5 124.8(3) . . ?
O6 C2 C1 118.4(3) . . ?
C1 C3 H3 119.0 . . ?
C10 C3 C1 121.9(3) . . ?
C10 C3 H3 119.0 . . ?
C6 C4 S1 120.0(2) . . ?
C6 C4 C9 120.7(3) . . ?
C9 C4 S1 119.0(3) . . ?
O1 C5 C10 115.4(3) . . ?
O15 C5 O1 124.2(3) . . ?
O15 C5 C10 119.5(3) . . ?
C1 C6 H6 120.1 . . ?
C4 C6 C1 119.7(3) . . ?
C4 C6 H6 120.1 . . ?
C12 C7 C27 118.1(3) . . ?
C12 C7 C30 120.9(3) . . ?
C27 C7 C30 120.7(3) . . ?
O3 C8 N5 126.2(4) . . ?
O3 C8 N11 125.2(3) . . ?
N11 C8 N5 108.6(3) . . ?
C4 C9 H9 120.0 . . ?
C4 C9 C10 120.1(3) . . ?
C10 C9 H9 120.0 . . ?
C3 C10 C5 120.3(3) . . ?
C3 C10 C9 118.7(3) . . ?
C9 C10 C5 120.8(3) . . ?
O7 C11 N2 125.2(3) . . ?
O7 C11 N4 125.9(3) . . ?
N4 C11 N2 108.8(3) . . ?
N1 C12 C7 122.7(3) . . ?
N1 C12 H12 118.6 . . ?
C7 C12 H12 118.6 . . ?
O8 C13 N3 125.4(4) . . ?
O8 C13 N9 126.3(4) . . ?
N9 C13 N3 108.2(3) . . ?
O4 C14 N6 125.3(4) . . ?
O4 C14 N14 126.2(4) . . ?
N14 C14 N6 108.5(3) . . ?
N1 C15 H15 118.4 . . ?
N1 C15 C33 123.1(3) . . ?
C33 C15 H15 118.4 . . ?
N2 C16 H16 111.5 . . ?
N2 C16 C17 103.6(3) . . ?
N8 C16 N2 114.4(3) . . ?
N8 C16 H16 111.5 . . ?
N8 C16 C17 104.0(3) . . ?
C17 C16 H16 111.5 . . ?
N4 C17 N7 114.7(3) . . ?
N4 C17 C16 103.3(3) . . ?
N4 C17 H17 111.8 . . ?
N7 C17 C16 102.7(3) . . ?
N7 C17 H17 111.8 . . ?
C16 C17 H17 111.8 . . ?
O10 C18 N7 125.4(4) . . ?
O10 C18 N8 126.1(4) . . ?
N7 C18 N8 108.5(3) . . ?
N3 C19 H19 112.0 . . ?
N3 C19 C22 103.1(3) . . ?
N6 C19 N3 113.4(3) . . ?
N6 C19 H19 112.0 . . ?
N6 C19 C22 103.7(3) . . ?
C22 C19 H19 112.0 . . ?
N5 C20 H20A 108.8 3_756 . ?
N5 C20 H20B 108.8 3_756 . ?
N9 C20 N5 113.7(3) . 3_756 ?
N9 C20 H20A 108.8 . . ?
N9 C20 H20B 108.8 . . ?
H20A C20 H20B 107.7 . . ?
N5 C21 H21 111.5 . . ?
N5 C21 C24 103.3(3) . . ?
N13 C21 N5 115.1(3) . . ?
N13 C21 H21 111.5 . . ?
N13 C21 C24 103.5(3) . . ?
C24 C21 H21 111.5 . . ?
N9 C22 N14 114.8(3) . . ?
N9 C22 C19 103.7(3) . . ?
N9 C22 H22 111.5 . . ?
N14 C22 C19 103.2(3) . . ?
N14 C22 H22 111.5 . . ?
C19 C22 H22 111.5 . . ?
N3 C23 N8 114.3(3) . . ?
N3 C23 H23A 108.7 . . ?
N3 C23 H23B 108.7 . . ?
N8 C23 H23A 108.7 . . ?
N8 C23 H23B 108.7 . . ?
H23A C23 H23B 107.6 . . ?
N10 C24 C21 103.1(3) . . ?
N10 C24 H24 111.6 . . ?
N11 C24 N10 114.9(3) . . ?
N11 C24 C21 103.5(3) . . ?
N11 C24 H24 111.6 . . ?
C21 C24 H24 111.6 . . ?
N2 C25 H25A 108.7 . . ?
N2 C25 H25B 108.7 . . ?
N6 C25 N2 114.1(3) . . ?
N6 C25 H25A 108.7 . . ?
N6 C25 H25B 108.7 . . ?
H25A C25 H25B 107.6 . . ?
O9 C26 N10 125.0(4) . . ?
O9 C26 N13 126.6(4) . . ?
N13 C26 N10 108.4(3) . . ?
H18A O18 H18B 104.4 . . ?
C7 C27 H27 120.1 . . ?
C33 C27 C7 119.7(3) . . ?
C33 C27 H27 120.1 . . ?
N12 C28 H28C 107.6 . . ?
N12 C28 H28D 107.6 . . ?
N12 C28 H28A 110.7 . . ?
N12 C28 H28B 110.7 . . ?
N12 C28 C34B 118.8(4) . . ?
N12 C28 C34A 102.9(7) . . ?
N12 C28 C1B 118.6(6) . 3_756 ?
N12 C28 C38 105.3(4) . . ?
H28A C28 H28B 108.8 . . ?
C1B C28 C34A 20.3(6) 3_756 . ?
C38 C28 H28C 122.4 . . ?
C38 C28 H28D 106.1 . . ?
C38 C28 H28A 110.7 . . ?
C38 C28 H28B 110.7 . . ?
N4 C29 H29A 108.7 . . ?
N4 C29 H29B 108.7 . . ?
N11 C29 N4 114.3(3) . . ?
N11 C29 H29A 108.7 . . ?
N11 C29 H29B 108.7 . . ?
H29A C29 H29B 107.6 . . ?
N12 C30 C7 108.9(3) . . ?
N12 C30 H30A 109.9 . . ?
N12 C30 H30B 109.9 . . ?
C7 C30 H30A 109.9 . . ?
C7 C30 H30B 109.9 . . ?
H30A C30 H30B 108.3 . . ?
N7 C31 H31A 108.7 . . ?
N7 C31 H31B 108.7 . . ?
N10 C31 N7 114.2(3) . . ?
N10 C31 H31A 108.7 . . ?
N10 C31 H31B 108.7 . . ?
H31A C31 H31B 107.6 . . ?
N13 C32 N14 113.9(3) 3_756 . ?
N13 C32 H32A 108.8 3_756 . ?
N13 C32 H32B 108.8 3_756 . ?
N14 C32 H32A 108.8 . . ?
N14 C32 H32B 108.8 . . ?
H32A C32 H32B 107.7 . . ?
C15 C33 H33 120.7 . . ?
C27 C33 C15 118.6(4) . . ?
C27 C33 H33 120.7 . . ?
H19A O19 H19B 104.5 . . ?
C28 C34A H34C 110.6 . . ?
C28 C34A H34D 110.6 . . ?
C28 C34A C37 105.8(10) . . ?
H34C C34A H34D 108.7 . . ?
C37 C34A H34C 110.6 . . ?
C37 C34A H34D 110.6 . . ?
C34A C37 H37A 109.6 . . ?
C34A C37 H37B 109.6 . . ?
C34A C37 C1A 110.3(15) . . ?
H37A C37 H37B 108.1 . . ?
C1A C37 H37A 109.6 . . ?
C1A C37 H37B 109.6 . . ?
C37 C1A H1AA 109.0 . . ?
C37 C1A H1AB 109.0 . . ?
C37 C1A C1B 113.0(10) . . ?
H1AA C1A H1AB 107.8 . . ?
C1B C1A H1AA 109.0 . . ?
C1B C1A H1AB 109.0 . . ?
C1A C1B H1BA 110.26(14) . . ?
C1A C1B H1BB 110.27(14) . . ?
H1BA C1B H1BB 92(5) . . ?
C35 C34Bb C28 107.7(6) . . ?
C36 C35 H34A 106.6 . . ?
C38 C35 C34B 12.3(4) . . ?
C38 C35 H34A 27.9 . . ?
C38 C35 C36 120.0(14) . . ?
C35 C36 H36A 100.8 . . ?
C35 C36 H36B 105.3 . . ?
H36A C36 H36B 109.5 . . ?
C28 C38 H34A 135.4 . . ?
C28 C38 H34B 92.9 . . ?
C28 C38 H38A 104.8 . . ?
C28 C38 H38B 104.8 . . ?
H34A C38 H34B 114.1 . . ?
H34A C38 H38A 119.4 . . ?
H34A C38 H38B 70.3 . . ?
H34B C38 H38A 59.0 . . ?
H34B C38 H38B 53.1 . . ?
C35 C38 C28 129.8(7) . . ?
C35 C38 H34A 34.9 . . ?
C35 C38 H34B 137.2 . . ?
C35 C38 H38A 104.8 . . ?
C35 C38 H38B 104.8 . . ?
H38A C38 H38B 105.8 . . ?

loop_
_geom_bond_atom_site_label_1
_geom_bond_atom_site_label_2
_geom_bond_distance
_geom_bond_site_symmetry_2
_geom_bond_publ_flag
Cu1 O1 1.974(2) . ?
Cu1 O2 1.974(2) . ?
Cu1 O5 1.977(2) 4_565 ?
Cu1 N1 2.006(3) . ?
Cu1 O11 2.367(3) . ?
C34Bb C35 1.461(14) . ?
S1 O12 1.429(3) . ?
S1 O14 1.438(3) . ?
S1 O16 1.452(3) . ?
S1 C4 1.787(3) . ?
O1 C5 1.280(4) . ?
O2 H2A 0.8718 . ?
O2 H2B 0.8718 . ?
O3 C8 1.215(4) . ?
O4 C14 1.223(4) . ?
O5 Cu1 1.977(2) 4_666 ?
O5 C2 1.275(4) . ?
O6 C2 1.236(4) . ?
O7 C11 1.228(4) . ?
O8 C13 1.220(4) . ?
O9 C26 1.216(4) . ?
O10 C18 1.225(4) . ?
N1 C12 1.342(4) . ?
N1 C15 1.339(4) . ?
O11 H11A 0.8767 . ?
O11 H11B 0.8765 . ?
N2 C11 1.362(5) . ?
N2 C16 1.449(4) . ?
N2 C25 1.454(5) . ?
N3 C13 1.372(5) . ?
N3 C19 1.458(4) . ?
N3 C23 1.438(5) . ?
N4 C11 1.360(5) . ?
N4 C17 1.438(4) . ?
N4 C29 1.446(5) . ?
O13 H13A 0.8489 . ?
O13 H13B 0.8493 . ?
N5 C8 1.369(5) . ?
N5 C20 1.445(5) 3_756 ?
N5 C21 1.451(4) . ?
N6 C14 1.365(5) . ?
N6 C19 1.449(4) . ?
N6 C25 1.441(5) . ?
N7 C17 1.453(4) . ?
N7 C18 1.361(5) . ?
N7 C31 1.449(5) . ?
N8 C16 1.444(4) . ?
N8 C18 1.364(5) . ?
N8 C23 1.445(5) . ?
N9 C13 1.364(5) . ?
N9 C20 1.443(5) . ?
N9 C22 1.452(4) . ?
O15 C5 1.222(4) . ?
N10 C24 1.448(4) . ?
N10 C26 1.372(5) . ?
N10 C31 1.430(5) . ?
N11 C8 1.368(5) . ?
N11 C24 1.447(4) . ?
N11 C29 1.443(5) . ?
N12 H12A 0.8900 . ?
N12 H12B 0.8900 . ?
N12 C28 1.474(4) . ?
N12 C30 1.485(4) . ?
N13 C21 1.440(4) . ?
N13 C26 1.362(5) . ?
N13 C32 1.443(5) 3_756 ?
N14 C14 1.365(5) . ?
N14 C22 1.456(5) . ?
N14 C32 1.448(5) . ?
O17 H17A 0.8499 . ?
O17 H17B 0.8499 . ?
C1 C2 1.504(5) . ?
C1 C3 1.393(4) . ?
C1 C6 1.395(4) . ?
C3 H3 0.9300 . ?
C3 C10 1.382(5) . ?
C4 C6 1.388(5) . ?
C4 C9 1.388(5) . ?
C5 C10 1.523(4) . ?
C6 H6 0.9300 . ?
C7 C12 1.380(5) . ?
C7 C27 1.385(5) . ?
C7 C30 1.496(5) . ?
C9 H9 0.9300 . ?
C9 C10 1.396(5) . ?
C12 H12 0.9300 . ?
C15 H15 0.9300 . ?
C15 C33 1.370(5) . ?
C16 H16 0.9800 . ?
C16 C17 1.540(5) . ?
C17 H17 0.9800 . ?
C19 H19 0.9800 . ?
C19 C22 1.541(5) . ?
C20 N5 1.445(5) 3_756 ?
C20 H20A 0.9700 . ?
C20 H20B 0.9700 . ?
C21 H21 0.9800 . ?
C21 C24 1.553(5) . ?
C22 H22 0.9800 . ?
C23 H23A 0.9700 . ?
C23 H23B 0.9700 . ?
C24 H24 0.9800 . ?
C25 H25A 0.9700 . ?
C25 H25B 0.9700 . ?
O18 H18A 0.8505 . ?
O18 H18B 0.8491 . ?
C27 H27 0.9300 . ?
C27 C33 1.369(5) . ?
C28 H28C 0.9700 . ?
C28 H28D 0.9700 . ?
C28 H28A 0.9700 . ?
C28 H28B 0.9700 . ?
C28 C34B 1.539(5) . ?
C28 C34A 1.540(5) . ?
C28 C1B 1.539(5) 3_756 ?
C28 C38 1.540(5) . ?
C29 H29A 0.9700 . ?
C29 H29B 0.9700 . ?
C30 H30A 0.9700 . ?
C30 H30B 0.9700 . ?
C31 H31A 0.9700 . ?
C31 H31B 0.9700 . ?
C32 N13 1.443(5) 3_756 ?
C32 H32A 0.9700 . ?
C32 H32B 0.9700 . ?
C33 H33 0.9300 . ?
O19 H19A 0.8503 . ?
O19 H19B 0.8505 . ?
C34A H34C 0.9700 . ?
C34A H34D 0.9700 . ?
C34A C37 1.54(3) . ?
C37 H37A 0.9700 . ?
C37 H37B 0.9700 . ?
C37 C1A 1.5677(15) . ?
C1A H1AA 0.9700 . ?
C1A H1AB 0.9700 . ?
C1A C1B 1.5677(11) . ?
C1B H1BA 0.9700(11) . ?
C1B H1BB 0.9700(11) . ?
C35 H34A 0.7274 . ?
C35 C36 1.49(2) . ?
C35 C38 1.130(14) . ?
C36 H36A 0.9696 . ?
C36 H36B 0.9701 . ?
C38 H34A 0.5942 . ?
C38 H34B 1.2453 . ?
C38 H38A 0.9700 . ?
C38 H38B 0.9700 . ?

loop_
_geom_torsion_atom_site_label_1
_geom_torsion_atom_site_label_2
_geom_torsion_atom_site_label_3
_geom_torsion_atom_site_label_4
_geom_torsion
_geom_torsion_site_symmetry_1
_geom_torsion_site_symmetry_2
_geom_torsion_site_symmetry_3
_geom_torsion_site_symmetry_4
_geom_torsion_publ_flag
Cu1 O1 C5 O15 19.1(5) . . . . ?
Cu1 O1 C5 C10 -150.5(2) . . . . ?
Cu1 O5 C2 O6 -3.5(5) 4_666 . . . ?
Cu1 O5 C2 C1 177.1(2) 4_666 . . . ?
Cu1 N1 C12 C7 -179.3(2) . . . . ?
Cu1 N1 C15 C33 179.2(3) . . . . ?
C30 N12 C28 C34Bb 170.9(3) . . . . ?
S1 C4 C6 C1 -173.7(2) . . . . ?
S1 C4 C9 C10 174.5(2) . . . . ?
O1 C5 C10 C3 27.1(5) . . . . ?
O1 C5 C10 C9 -159.0(3) . . . . ?
N1 C15 C33 C27 -0.3(6) . . . . ?
N2 C16 C17 N4 4.5(3) . . . . ?
N2 C16 C17 N7 -115.1(3) . . . . ?
O12 S1 C4 C6 -132.1(3) . . . . ?
O12 S1 C4 C9 53.5(3) . . . . ?
N3 C19 C22 N9 2.7(3) . . . . ?
N3 C19 C22 N14 -117.3(3) . . . . ?
O14 S1 C4 C6 105.0(3) . . . . ?
O14 S1 C4 C9 -69.4(3) . . . . ?
N5 C21 C24 N10 119.6(3) . . . . ?
N5 C21 C24 N11 -0.4(3) . . . . ?
N6 C19 C22 N9 121.1(3) . . . . ?
N6 C19 C22 N14 1.1(3) . . . . ?
N8 C16 C17 N4 124.3(3) . . . . ?
N8 C16 C17 N7 4.7(3) . . . . ?
O15 C5 C10 C3 -143.1(4) . . . . ?
O15 C5 C10 C9 30.8(6) . . . . ?
N12 C28 C34A C37 -178.3(11) . . . . ?
N12 C28 C38 C35 69.3(12) . . . . ?
N13 C21 C24 N10 -0.7(3) . . . . ?
N13 C21 C24 N11 -120.7(3) . . . . ?
O16 S1 C4 C6 -12.1(3) . . . . ?
O16 S1 C4 C9 173.5(3) . . . . ?
C1 C3 C10 C5 174.9(3) . . . . ?
C1 C3 C10 C9 0.9(5) . . . . ?
C2 C1 C3 C10 -177.1(3) . . . . ?
C2 C1 C6 C4 176.2(3) . . . . ?
C3 C1 C2 O5 -174.8(3) . . . . ?
C3 C1 C2 O6 5.7(5) . . . . ?
C3 C1 C6 C4 -0.6(5) . . . . ?
C4 C9 C10 C3 -0.9(5) . . . . ?
C4 C9 C10 C5 -174.9(3) . . . . ?
C6 C1 C2 O5 8.4(5) . . . . ?
C6 C1 C2 O6 -171.0(3) . . . . ?
C6 C1 C3 C10 -0.2(5) . . . . ?
C6 C4 C9 C10 0.1(5) . . . . ?
C7 C27 C33 C15 1.6(6) . . . . ?
C8 N5 C21 N13 114.2(3) . . . . ?
C8 N5 C21 C24 2.3(4) . . . . ?
C8 N11 C24 N10 -113.2(4) . . . . ?
C8 N11 C24 C21 -1.5(4) . . . . ?
C8 N11 C29 N4 103.7(4) . . . . ?
C9 C4 C6 C1 0.6(5) . . . . ?
C11 N2 C16 N8 -120.9(3) . . . . ?
C11 N2 C16 C17 -8.4(4) . . . . ?
C11 N2 C25 N6 117.7(3) . . . . ?
C11 N4 C17 N7 111.6(3) . . . . ?
C11 N4 C17 C16 0.7(4) . . . . ?
C11 N4 C29 N11 -103.2(4) . . . . ?
C12 N1 C15 C33 -1.0(5) . . . . ?
C12 C7 C27 C33 -1.7(5) . . . . ?
C12 C7 C30 N12 98.2(4) . . . . ?
C13 N3 C19 N6 -116.4(3) . . . . ?
C13 N3 C19 C22 -5.0(4) . . . . ?
C13 N3 C23 N8 112.5(4) . . . . ?
C13 N9 C20 N5 -99.1(4) . . . 3_756 ?
C13 N9 C22 N14 112.0(3) . . . . ?
C13 N9 C22 C19 0.2(4) . . . . ?
C14 N6 C19 N3 111.1(3) . . . . ?
C14 N6 C19 C22 0.0(4) . . . . ?
C14 N6 C25 N2 -106.5(4) . . . . ?
C14 N14 C22 N9 -114.0(4) . . . . ?
C14 N14 C22 C19 -1.9(4) . . . . ?
C14 N14 C32 N13 101.1(4) . . . 3_756 ?
C15 N1 C12 C7 0.9(5) . . . . ?
C16 N2 C11 O7 -170.6(3) . . . . ?
C16 N2 C11 N4 9.3(4) . . . . ?
C16 N2 C25 N6 -88.0(4) . . . . ?
C16 N8 C18 O10 178.8(3) . . . . ?
C16 N8 C18 N7 -1.3(4) . . . . ?
C16 N8 C23 N3 81.7(4) . . . . ?
C17 N4 C11 O7 173.8(3) . . . . ?
C17 N4 C11 N2 -6.1(4) . . . . ?
C17 N4 C29 N11 84.0(4) . . . . ?
C17 N7 C18 O10 -175.4(3) . . . . ?
C17 N7 C18 N8 4.8(4) . . . . ?
C17 N7 C31 N10 -90.0(4) . . . . ?
C18 N7 C17 N4 -117.2(3) . . . . ?
C18 N7 C17 C16 -5.9(4) . . . . ?
C18 N7 C31 N10 109.1(4) . . . . ?
C18 N8 C16 N2 109.9(4) . . . . ?
C18 N8 C16 C17 -2.3(4) . . . . ?
C18 N8 C23 N3 -105.3(4) . . . . ?
C19 N3 C13 O8 -172.9(3) . . . . ?
C19 N3 C13 N9 5.3(4) . . . . ?
C19 N3 C23 N8 -88.9(4) . . . . ?
C19 N6 C14 O4 178.0(3) . . . . ?
C19 N6 C14 N14 -1.2(4) . . . . ?
C19 N6 C25 N2 82.5(4) . . . . ?
C20 N5 C8 O3 2.8(5) 3_756 . . . ?
C20 N5 C8 N11 -175.2(3) 3_756 . . . ?
C20 N5 C21 N13 -74.2(4) 3_756 . . . ?
C20 N5 C21 C24 173.9(3) 3_756 . . . ?
C20 N9 C13 O8 -0.2(6) . . . . ?
C20 N9 C13 N3 -178.4(3) . . . . ?
C20 N9 C22 N14 -73.0(4) . . . . ?
C20 N9 C22 C19 175.2(3) . . . . ?
C21 N5 C8 O3 174.6(3) . . . . ?
C21 N5 C8 N11 -3.3(4) . . . . ?
C21 N13 C26 O9 -177.5(3) . . . . ?
C21 N13 C26 N10 1.8(4) . . . . ?
C22 N9 C13 O8 174.8(3) . . . . ?
C22 N9 C13 N3 -3.3(4) . . . . ?
C22 N9 C20 N5 86.4(4) . . . 3_756 ?
C22 N14 C14 O4 -177.2(3) . . . . ?
C22 N14 C14 N6 2.0(4) . . . . ?
C22 N14 C32 N13 -90.3(4) . . . 3_756 ?
C23 N3 C13 O8 -12.1(5) . . . . ?
C23 N3 C13 N9 166.1(3) . . . . ?
C23 N3 C19 N6 83.3(4) . . . . ?
C23 N3 C19 C22 -165.3(3) . . . . ?
C23 N8 C16 N2 -76.4(4) . . . . ?
C23 N8 C16 C17 171.4(3) . . . . ?
C23 N8 C18 O10 5.1(6) . . . . ?
C23 N8 C18 N7 -175.1(3) . . . . ?
C24 N10 C26 O9 177.0(3) . . . . ?
C24 N10 C26 N13 -2.3(4) . . . . ?
C24 N10 C31 N7 84.2(4) . . . . ?
C24 N11 C8 O3 -175.0(3) . . . . ?
C24 N11 C8 N5 3.0(4) . . . . ?
C24 N11 C29 N4 -89.3(4) . . . . ?
C25 N2 C11 O7 -13.7(5) . . . . ?
C25 N2 C11 N4 166.3(3) . . . . ?
C25 N2 C16 N8 82.6(4) . . . . ?
C25 N2 C16 C17 -164.9(3) . . . . ?
C25 N6 C14 O4 6.0(5) . . . . ?
C25 N6 C14 N14 -173.2(3) . . . . ?
C25 N6 C19 N3 -77.0(4) . . . . ?
C25 N6 C19 C22 171.9(3) . . . . ?
C26 N10 C24 N11 113.7(3) . . . . ?
C26 N10 C24 C21 1.8(4) . . . . ?
C26 N10 C31 N7 -103.7(4) . . . . ?
C26 N13 C21 N5 -112.5(4) . . . . ?
C26 N13 C21 C24 -0.6(4) . . . . ?
C27 C7 C12 N1 0.4(5) . . . . ?
C27 C7 C30 N12 -76.0(4) . . . . ?
C28 N12 C30 C7 -177.6(3) . . . . ?
C28 C34A C37 C1A -169.4(12) . . . . ?
C29 N4 C11 O7 0.3(6) . . . . ?
C29 N4 C11 N2 -179.6(3) . . . . ?
C29 N4 C17 N7 -74.9(4) . . . . ?
C29 N4 C17 C16 174.2(3) . . . . ?
C29 N11 C8 O3 -6.6(5) . . . . ?
C29 N11 C8 N5 171.4(3) . . . . ?
C29 N11 C24 N10 78.6(4) . . . . ?
C29 N11 C24 C21 -169.8(3) . . . . ?
C30 N12 C28 C34A -165.6(8) . . . . ?
C30 N12 C28 C1B -151.8(5) . . . 3_756 ?
C30 N12 C28 C38 -179.6(3) . . . . ?
C30 C7 C12 N1 -173.9(3) . . . . ?
C30 C7 C27 C33 172.6(3) . . . . ?
C31 N7 C17 N4 80.1(4) . . . . ?
C31 N7 C17 C16 -168.6(3) . . . . ?
C31 N7 C18 O10 -12.7(6) . . . . ?
C31 N7 C18 N8 167.4(3) . . . . ?
C31 N10 C24 N11 -73.5(4) . . . . ?
C31 N10 C24 C21 174.7(3) . . . . ?
C31 N10 C26 O9 4.0(5) . . . . ?
C31 N10 C26 N13 -175.3(3) . . . . ?
C32 N13 C21 N5 70.4(4) 3_756 . . . ?
C32 N13 C21 C24 -177.7(3) 3_756 . . . ?
C32 N13 C26 O9 -0.3(6) 3_756 . . . ?
C32 N13 C26 N10 179.0(3) 3_756 . . . ?
C32 N14 C14 O4 -7.5(6) . . . . ?
C32 N14 C14 N6 171.6(3) . . . . ?
C32 N14 C22 N9 76.3(4) . . . . ?
C32 N14 C22 C19 -171.6(3) . . . . ?
N12 C28 C34Bb C35 57.6(8) . . . . ?
C34A C37 C1A C1B -67.2(17) . . . . ?
C28 C34Bb C35 C36 -172.8(12) . . . . ?
C28 C34Bb C35 C38 -42.6(14) . . . . ?
C34Bb C28 C38 C35 -142.3(19) . . . . ?
C34Bb C35 C38 C28 123(2) . . . . ?
C1B C28 C34A C37 39(2) 3_756 . . . ?
C36 C35 C38 C28 177.5(13) . . . . ?
C38 C28 C34Bb C35 22.4(10) . . . . ?
